data_4115727
loop_
_publ_author_name
'Eric W. Ainscough'
'Andrew M. Brodie'
'Anthony K. Burrell'
'Steven M. F. Kennedy'

_publ_section_title
;
 An Unusual Reduction of an Imine Bond: The Isolation of a Stable
 \p-Iminium Intermediate
;
_journal_name_full 'Journal of the American Chemical Society'
_journal_page_first 10391
_journal_page_last 10392
_journal_paper_doi 10.1021/ja0109996
_journal_volume 123
_journal_year 2001
_chemical_formula_sum 'C39 H30 Cl2 N O2 P2 W'
_chemical_formula_weight 861.33
_chemical_name_systematic
; 
 ? 
;
_space_group_IT_number 2
_symmetry_cell_setting triclinic
_symmetry_space_group_name_Hall '-P 1'
_symmetry_space_group_name_H-M 'P -1'
_atom_sites_solution_hydrogens geom
_atom_sites_solution_primary direct
_atom_sites_solution_secondary difmap
_audit_creation_method SHELXL-97
_cell_angle_alpha 68.9950(10)
_cell_angle_beta 85.7360(10)
_cell_angle_gamma 71.9260(10)
_cell_formula_units_Z 2
_cell_length_a 11.0236(2)
_cell_length_b 12.0855(2)
_cell_length_c 16.6620(3)
_cell_measurement_reflns_used 8198
_cell_measurement_temperature 203(2)
_cell_measurement_theta_max 27.47
_cell_measurement_theta_min 1.31
_cell_volume 1968.35(6)
_computing_cell_refinement 'Bruker SMART'
_computing_data_collection 'Bruker SMART'
_computing_data_reduction 'Bruker SHELXTL'
_computing_molecular_graphics 'ORTEP-3 (Farrugia, 1997)'
_computing_publication_material 'SHELXL-97 (Sheldrick, 1997)'
_computing_structure_refinement 'SHELXL-97 (Sheldrick, 1997)'
_computing_structure_solution 'SHELXS-97 (Sheldrick, 1990)'
_diffrn_ambient_temperature 203(2)
_diffrn_measured_fraction_theta_full 0.000
_diffrn_measured_fraction_theta_max 0.947
_diffrn_measurement_device_type 'Siemens SMART CCD area-detector'
_diffrn_measurement_method '\w scans'
_diffrn_radiation_monochromator graphite
_diffrn_radiation_source 'fine-focus sealed tube'
_diffrn_radiation_type MoK\a
_diffrn_radiation_wavelength 0.71073
_diffrn_reflns_av_R_equivalents 0.0195
_diffrn_reflns_av_sigmaI/netI 0.0255
_diffrn_reflns_limit_h_max 14
_diffrn_reflns_limit_h_min -14
_diffrn_reflns_limit_k_max 15
_diffrn_reflns_limit_k_min -15
_diffrn_reflns_limit_l_max 21
_diffrn_reflns_limit_l_min -21
_diffrn_reflns_number 19519
_diffrn_reflns_theta_full 0.50
_diffrn_reflns_theta_max 27.47
_diffrn_reflns_theta_min 1.31
_exptl_absorpt_coefficient_mu 3.183
_exptl_absorpt_correction_T_max 0.5280
_exptl_absorpt_correction_T_min 0.3284
_exptl_absorpt_correction_type multi-scan
_exptl_absorpt_process_details '(Blessing, 1995)'
_exptl_crystal_colour red
_exptl_crystal_density_diffrn 1.453
_exptl_crystal_description plate
_exptl_crystal_F_000 850
_exptl_crystal_size_max 0.45
_exptl_crystal_size_mid 0.40
_exptl_crystal_size_min 0.23
_refine_diff_density_max 1.360
_refine_diff_density_min -0.748
_refine_diff_density_rms 0.077
_refine_ls_extinction_method none
_refine_ls_goodness_of_fit_ref 1.019
_refine_ls_hydrogen_treatment mixed
_refine_ls_matrix_type full
_refine_ls_number_parameters 424
_refine_ls_number_reflns 8557
_refine_ls_number_restraints 0
_refine_ls_restrained_S_all 1.019
_refine_ls_R_factor_all 0.0218
_refine_ls_R_factor_gt 0.0206
_refine_ls_shift/su_max 0.004
_refine_ls_shift/su_mean 0.000
_refine_ls_structure_factor_coef Fsqd
_refine_ls_weighting_details 'calc w=1/[\s^2^(Fo^2^)+(0.0273P)^2^+1.7704P] where P=(Fo^2^+2Fc^2^)/3'
_refine_ls_weighting_scheme calc
_refine_ls_wR_factor_gt 0.0531
_refine_ls_wR_factor_ref 0.0538
_reflns_number_gt 8198
_reflns_number_total 8557
_reflns_threshold_expression >2sigma(I)
_cod_data_source_file ja0109996_2.cif
_cod_data_source_block sk10
_cod_database_code 4115727

loop_
_symmetry_equiv_pos_as_xyz
'x, y, z'
'-x, -y, -z'

loop_
_atom_site_label
_atom_site_type_symbol
_atom_site_fract_x
_atom_site_fract_y
_atom_site_fract_z
_atom_site_U_iso_or_equiv
_atom_site_adp_type
_atom_site_occupancy
_atom_site_symmetry_multiplicity
_atom_site_calc_flag
_atom_site_refinement_flags
W W 0.843269(8) 0.627840(8) 0.734454(5) 0.02017(4) Uani 1 1 d .
Cl1 Cl 0.84505(6) 0.43771(6) 0.70534(4) 0.03328(13) Uani 1 1 d .
Cl2 Cl 0.65467(6) 0.72076(6) 0.63053(4) 0.03471(13) Uani 1 1 d .
P1 P 1.06207(6) 0.48299(6) 0.78006(4) 0.02421(12) Uani 1 1 d .
P2 P 0.78708(6) 0.85496(5) 0.70210(4) 0.02412(12) Uani 1 1 d .
N N 0.9557(3) 0.6641(3) 0.60952(15) 0.0416(6) Uani 1 1 d .
C1 C 0.9965(3) 0.7753(3) 0.5775(2) 0.0503(8) Uani 1 1 d .
H1A H 1.0611 0.7671 0.5346 0.060 Uiso 1 1 calc R
H1B H 1.0354 0.7839 0.6251 0.060 Uiso 1 1 calc R
C2 C 0.8818(2) 0.6438(2) 0.84205(15) 0.0250(5) Uani 1 1 d .
O2 O 0.89581(19) 0.65054(18) 0.90856(11) 0.0350(4) Uani 1 1 d .
C3 C 0.7191(2) 0.5795(2) 0.81976(17) 0.0311(5) Uani 1 1 d .
O3 O 0.6466(2) 0.5500(2) 0.86947(14) 0.0479(5) Uani 1 1 d .
C11 C 1.1235(3) 0.4556(2) 0.68193(16) 0.0294(5) Uani 1 1 d .
C12 C 1.0678(3) 0.5517(3) 0.60621(19) 0.0424(7) Uani 1 1 d .
C13 C 1.1103(4) 0.5428(3) 0.5271(2) 0.0524(8) Uani 1 1 d .
H13A H 1.0742 0.6077 0.4757 0.063 Uiso 1 1 calc R
C14 C 1.2075(4) 0.4359(3) 0.5245(2) 0.0502(8) Uani 1 1 d .
H14A H 1.2395 0.4313 0.4716 0.060 Uiso 1 1 calc R
C15 C 1.2555(3) 0.3379(3) 0.6003(2) 0.0484(8) Uani 1 1 d .
H15A H 1.3169 0.2648 0.5986 0.058 Uiso 1 1 calc R
C16 C 1.2132(3) 0.3475(3) 0.67875(19) 0.0386(6) Uani 1 1 d .
H16A H 1.2454 0.2804 0.7301 0.046 Uiso 1 1 calc R
C21 C 1.0842(3) 0.3330(2) 0.86706(16) 0.0282(5) Uani 1 1 d .
C22 C 0.9793(3) 0.2972(2) 0.90638(17) 0.0336(5) Uani 1 1 d .
H22A H 0.8960 0.3493 0.8869 0.040 Uiso 1 1 calc R
C23 C 0.9976(3) 0.1845(3) 0.97436(19) 0.0420(7) Uani 1 1 d .
H23A H 0.9266 0.1612 1.0009 0.050 Uiso 1 1 calc R
C24 C 1.1196(3) 0.1066(3) 1.00318(18) 0.0418(7) Uani 1 1 d .
H24A H 1.1314 0.0304 1.0489 0.050 Uiso 1 1 calc R
C25 C 1.2242(3) 0.1410(3) 0.96466(18) 0.0395(6) Uani 1 1 d .
H25A H 1.3071 0.0878 0.9840 0.047 Uiso 1 1 calc R
C26 C 1.2073(3) 0.2540(3) 0.89753(18) 0.0350(6) Uani 1 1 d .
H26A H 1.2789 0.2775 0.8724 0.042 Uiso 1 1 calc R
C31 C 1.1825(2) 0.5386(2) 0.81011(16) 0.0263(5) Uani 1 1 d .
C32 C 1.2627(3) 0.5913(2) 0.74979(17) 0.0318(5) Uani 1 1 d .
H32A H 1.2604 0.5928 0.6931 0.038 Uiso 1 1 calc R
C33 C 1.3462(3) 0.6415(3) 0.7734(2) 0.0396(6) Uani 1 1 d .
H33A H 1.4007 0.6757 0.7327 0.048 Uiso 1 1 calc R
C34 C 1.3493(3) 0.6414(3) 0.8563(2) 0.0415(7) Uani 1 1 d .
H34A H 1.4039 0.6776 0.8715 0.050 Uiso 1 1 calc R
C35 C 1.2713(3) 0.5872(3) 0.91706(19) 0.0404(6) Uani 1 1 d .
H35A H 1.2746 0.5855 0.9737 0.048 Uiso 1 1 calc R
C36 C 1.1890(3) 0.5359(3) 0.89477(17) 0.0331(5) Uani 1 1 d .
H36A H 1.1372 0.4991 0.9364 0.040 Uiso 1 1 calc R
C41 C 0.7860(2) 0.9379(2) 0.58637(16) 0.0294(5) Uani 1 1 d .
C42 C 0.8846(3) 0.8903(3) 0.53732(19) 0.0428(7) Uani 1 1 d .
C43 C 0.8869(3) 0.9562(3) 0.4489(2) 0.0505(8) Uani 1 1 d .
H43A H 0.9541 0.9256 0.4169 0.061 Uiso 1 1 calc R
C44 C 0.7938(3) 1.0631(4) 0.4092(2) 0.0502(8) Uani 1 1 d .
H44A H 0.7930 1.1025 0.3492 0.060 Uiso 1 1 calc R
C45 C 0.7014(4) 1.1137(3) 0.4557(2) 0.0491(8) Uani 1 1 d .
H45A H 0.6393 1.1901 0.4280 0.059 Uiso 1 1 calc R
C46 C 0.6982(3) 1.0531(3) 0.54386(19) 0.0424(7) Uani 1 1 d .
H46A H 0.6354 1.0907 0.5754 0.051 Uiso 1 1 calc R
C51 C 0.8824(2) 0.9284(2) 0.74028(16) 0.0281(5) Uani 1 1 d .
C52 C 1.0044(2) 0.8651(2) 0.77742(16) 0.0284(5) Uani 1 1 d .
H52A H 1.0396 0.7797 0.7871 0.034 Uiso 1 1 calc R
C53 C 1.0756(3) 0.9279(3) 0.80069(18) 0.0351(6) Uani 1 1 d .
H53A H 1.1585 0.8845 0.8254 0.042 Uiso 1 1 calc R
C54 C 1.0249(3) 1.0528(3) 0.7875(2) 0.0427(7) Uani 1 1 d .
H54A H 1.0724 1.0946 0.8037 0.051 Uiso 1 1 calc R
C56 C 0.8325(3) 1.0556(3) 0.7266(2) 0.0442(7) Uani 1 1 d .
H56A H 0.7502 1.1001 0.7010 0.053 Uiso 1 1 calc R
C61 C 0.6292(2) 0.9138(2) 0.74195(16) 0.0271(5) Uani 1 1 d .
C66 C 0.6264(3) 0.9057(3) 0.82796(19) 0.0383(6) Uani 1 1 d .
H66A H 0.7034 0.8790 0.8600 0.046 Uiso 1 1 calc R
C62 C 0.5143(3) 0.9530(3) 0.69579(19) 0.0365(6) Uani 1 1 d .
H62A H 0.5143 0.9572 0.6383 0.044 Uiso 1 1 calc R
C63 C 0.3987(3) 0.9862(3) 0.7347(2) 0.0460(7) Uani 1 1 d .
H63A H 0.3212 1.0140 0.7030 0.055 Uiso 1 1 calc R
C64 C 0.3975(3) 0.9784(3) 0.8200(2) 0.0473(8) Uani 1 1 d .
H64A H 0.3196 1.0013 0.8459 0.057 Uiso 1 1 calc R
C55 C 0.9032(3) 1.1162(3) 0.7503(3) 0.0521(8) Uani 1 1 d .
H55A H 0.8683 1.2015 0.7411 0.063 Uiso 1 1 calc R
C65 C 0.5111(3) 0.9369(3) 0.8661(2) 0.0478(7) Uani 1 1 d .
H65A H 0.5105 0.9295 0.9242 0.057 Uiso 1 1 calc R

loop_
_atom_site_aniso_label
_atom_site_aniso_U_11
_atom_site_aniso_U_22
_atom_site_aniso_U_33
_atom_site_aniso_U_23
_atom_site_aniso_U_13
_atom_site_aniso_U_12
W 0.02456(5) 0.01844(5) 0.01863(5) -0.00759(4) 0.00295(3) -0.00732(3)
Cl1 0.0431(3) 0.0236(3) 0.0372(3) -0.0153(2) -0.0030(3) -0.0093(2)
Cl2 0.0338(3) 0.0294(3) 0.0415(3) -0.0152(3) -0.0095(3) -0.0046(2)
P1 0.0285(3) 0.0218(3) 0.0213(3) -0.0083(2) 0.0017(2) -0.0056(2)
P2 0.0284(3) 0.0198(3) 0.0237(3) -0.0084(2) 0.0029(2) -0.0062(2)
N 0.0498(14) 0.0572(16) 0.0259(11) -0.0166(11) 0.0122(10) -0.0273(13)
C1 0.0543(19) 0.0470(18) 0.0474(18) -0.0146(15) 0.0159(15) -0.0181(15)
C2 0.0289(11) 0.0228(11) 0.0230(11) -0.0066(9) 0.0042(9) -0.0098(9)
O2 0.0470(11) 0.0392(10) 0.0235(9) -0.0145(8) 0.0042(8) -0.0158(9)
C3 0.0320(12) 0.0333(13) 0.0314(13) -0.0125(11) 0.0022(10) -0.0135(10)
O3 0.0416(11) 0.0651(15) 0.0402(12) -0.0140(11) 0.0154(9) -0.0292(11)
C11 0.0356(13) 0.0286(12) 0.0254(12) -0.0127(10) 0.0025(10) -0.0084(10)
C12 0.0625(19) 0.0339(14) 0.0299(14) -0.0149(12) 0.0016(13) -0.0090(13)
C13 0.083(3) 0.0443(17) 0.0275(14) -0.0140(13) 0.0017(15) -0.0140(17)
C14 0.065(2) 0.062(2) 0.0317(15) -0.0280(15) 0.0109(14) -0.0196(17)
C15 0.0430(16) 0.0504(18) 0.0494(18) -0.0303(15) 0.0047(14) 0.0031(14)
C16 0.0396(15) 0.0363(14) 0.0337(14) -0.0151(12) -0.0017(11) 0.0006(12)
C21 0.0369(13) 0.0232(11) 0.0242(11) -0.0102(9) 0.0018(10) -0.0065(10)
C22 0.0386(14) 0.0290(13) 0.0302(13) -0.0076(11) 0.0003(11) -0.0094(11)
C23 0.0536(17) 0.0371(15) 0.0334(14) -0.0060(12) 0.0062(13) -0.0201(13)
C24 0.0636(19) 0.0271(13) 0.0274(13) -0.0031(11) -0.0010(13) -0.0107(13)
C25 0.0476(16) 0.0299(13) 0.0301(13) -0.0089(11) -0.0061(12) 0.0028(12)
C26 0.0373(14) 0.0331(13) 0.0306(13) -0.0110(11) 0.0020(11) -0.0058(11)
C31 0.0271(11) 0.0228(11) 0.0256(11) -0.0080(9) 0.0001(9) -0.0032(9)
C32 0.0342(13) 0.0303(13) 0.0263(12) -0.0069(10) 0.0028(10) -0.0074(10)
C33 0.0344(14) 0.0351(14) 0.0444(16) -0.0080(12) 0.0049(12) -0.0119(12)
C34 0.0342(14) 0.0380(15) 0.0538(18) -0.0172(14) -0.0068(13) -0.0100(12)
C35 0.0433(15) 0.0457(16) 0.0336(14) -0.0151(13) -0.0062(12) -0.0127(13)
C36 0.0348(13) 0.0373(14) 0.0271(12) -0.0113(11) 0.0015(10) -0.0111(11)
C41 0.0334(13) 0.0288(12) 0.0268(12) -0.0106(10) 0.0033(10) -0.0099(10)
C42 0.0462(16) 0.0443(16) 0.0309(14) -0.0159(13) 0.0014(12) -0.0009(13)
C43 0.0542(19) 0.061(2) 0.0334(15) -0.0207(15) 0.0109(14) -0.0119(16)
C44 0.0532(18) 0.068(2) 0.0258(14) -0.0094(14) 0.0023(13) -0.0222(17)
C45 0.066(2) 0.0368(16) 0.0337(15) -0.0018(13) 0.0024(14) -0.0144(15)
C46 0.0556(18) 0.0291(13) 0.0318(14) -0.0070(11) 0.0095(13) -0.0046(12)
C51 0.0345(13) 0.0220(11) 0.0304(12) -0.0120(10) 0.0071(10) -0.0103(10)
C52 0.0352(13) 0.0244(11) 0.0283(12) -0.0115(10) 0.0069(10) -0.0114(10)
C53 0.0348(13) 0.0408(15) 0.0389(14) -0.0202(12) 0.0085(11) -0.0184(12)
C54 0.0497(17) 0.0421(16) 0.0543(18) -0.0281(14) 0.0142(14) -0.0281(14)
C56 0.0438(16) 0.0247(13) 0.064(2) -0.0177(13) -0.0008(14) -0.0073(12)
C61 0.0306(12) 0.0222(11) 0.0290(12) -0.0114(10) 0.0064(10) -0.0072(9)
C66 0.0400(15) 0.0437(16) 0.0343(14) -0.0202(12) 0.0052(11) -0.0103(12)
C62 0.0347(14) 0.0386(14) 0.0366(14) -0.0172(12) 0.0021(11) -0.0075(11)
C63 0.0310(14) 0.0577(19) 0.059(2) -0.0344(17) 0.0066(13) -0.0124(13)
C64 0.0380(15) 0.059(2) 0.062(2) -0.0396(17) 0.0214(14) -0.0221(14)
C55 0.058(2) 0.0279(14) 0.080(2) -0.0288(16) 0.0110(18) -0.0176(14)
C65 0.0476(17) 0.064(2) 0.0421(17) -0.0314(16) 0.0142(14) -0.0182(15)

loop_
_atom_type_symbol
_atom_type_description
_atom_type_scat_dispersion_real
_atom_type_scat_dispersion_imag
_atom_type_scat_source
C C 0.0033 0.0016 'International Tables Vol C Tables 4.2.6.8 and 6.1.1.4'
H H 0.0000 0.0000 'International Tables Vol C Tables 4.2.6.8 and 6.1.1.4'
N N 0.0061 0.0033 'International Tables Vol C Tables 4.2.6.8 and 6.1.1.4'
O O 0.0106 0.0060 'International Tables Vol C Tables 4.2.6.8 and 6.1.1.4'
P P 0.1023 0.0942 'International Tables Vol C Tables 4.2.6.8 and 6.1.1.4'
Cl Cl 0.1484 0.1585 'International Tables Vol C Tables 4.2.6.8 and 6.1.1.4'
W W -0.8490 6.8722 'International Tables Vol C Tables 4.2.6.8 and 6.1.1.4'

loop_
_geom_angle_atom_site_label_1
_geom_angle_atom_site_label_2
_geom_angle_atom_site_label_3
_geom_angle
C3 W C2 70.58(10)
C3 W N 162.03(10)
C2 W N 127.31(9)
C3 W P2 102.78(8)
C2 W P2 75.06(7)
N W P2 85.58(7)
C3 W P1 111.27(8)
C2 W P1 75.28(7)
N W P1 75.73(7)
P2 W P1 123.16(2)
C3 W Cl2 83.92(8)
C2 W Cl2 135.08(7)
N W Cl2 82.85(7)
P2 W Cl2 75.45(2)
P1 W Cl2 149.61(2)
C3 W Cl1 83.20(8)
C2 W Cl1 129.55(7)
N W Cl1 82.71(7)
P2 W Cl1 154.57(2)
P1 W Cl1 75.44(2)
Cl2 W Cl1 80.73(2)
C11 P1 C31 102.55(12)
C11 P1 C21 108.86(11)
C31 P1 C21 101.85(12)
C11 P1 W 103.23(9)
C31 P1 W 119.24(8)
C21 P1 W 119.66(9)
C41 P2 C51 99.61(12)
C41 P2 C61 109.06(12)
C51 P2 C61 101.62(11)
C41 P2 W 110.64(8)
C51 P2 W 124.04(8)
C61 P2 W 110.68(8)
C1 N C12 109.0(2)
C1 N W 118.9(2)
C12 N W 114.94(18)
N C1 C42 111.0(3)
O2 C2 W 174.4(2)
O3 C3 W 179.2(2)
C16 C11 C12 120.2(2)
C16 C11 P1 125.3(2)
C12 C11 P1 114.4(2)
C11 C12 C13 119.5(3)
C11 C12 N 120.3(2)
C13 C12 N 120.1(3)
C12 C13 C14 119.8(3)
C15 C14 C13 119.7(3)
C16 C15 C14 120.1(3)
C15 C16 C11 120.4(3)
C22 C21 C26 118.8(2)
C22 C21 P1 120.8(2)
C26 C21 P1 120.3(2)
C23 C22 C21 120.2(3)
C24 C23 C22 120.4(3)
C23 C24 C25 119.9(3)
C24 C25 C26 120.3(3)
C25 C26 C21 120.4(3)
C32 C31 C36 118.8(2)
C32 C31 P1 121.82(19)
C36 C31 P1 119.21(19)
C31 C32 C33 120.2(3)
C34 C33 C32 120.4(3)
C33 C34 C35 119.6(3)
C36 C35 C34 120.5(3)
C35 C36 C31 120.3(3)
C46 C41 C42 117.0(2)
C46 C41 P2 123.2(2)
C42 C41 P2 119.6(2)
C43 C42 C41 119.8(3)
C43 C42 C1 117.4(3)
C41 C42 C1 122.6(3)
C44 C43 C42 120.9(3)
C43 C44 C45 120.2(3)
C44 C45 C46 120.4(3)
C41 C46 C45 121.3(3)
C52 C51 C56 118.6(2)
C52 C51 P2 122.84(18)
C56 C51 P2 118.4(2)
C51 C52 C53 120.3(2)
C54 C53 C52 120.4(3)
C53 C54 C55 119.3(3)
C55 C56 C51 120.5(3)
C62 C61 C66 118.8(2)
C62 C61 P2 124.6(2)
C66 C61 P2 116.2(2)
C65 C66 C61 120.4(3)
C61 C62 C63 120.0(3)
C64 C63 C62 120.5(3)
C65 C64 C63 119.4(3)
C56 C55 C54 120.8(3)
C66 C65 C64 120.8(3)

loop_
_geom_bond_atom_site_label_1
_geom_bond_atom_site_label_2
_geom_bond_distance
W C3 1.962(3)
W C2 1.961(2)
W N 2.315(2)
W P2 2.4785(6)
W P1 2.4817(6)
W Cl2 2.5050(6)
W Cl1 2.5072(6)
P1 C11 1.824(3)
P1 C31 1.832(3)
P1 C21 1.828(3)
P2 C41 1.826(3)
P2 C51 1.839(3)
P2 C61 1.837(2)
N C1 1.455(4)
N C12 1.543(4)
C1 C42 1.514(5)
C2 O2 1.164(3)
C3 O3 1.148(3)
C11 C16 1.388(4)
C11 C12 1.393(4)
C12 C13 1.395(4)
C13 C14 1.412(5)
C14 C15 1.384(5)
C15 C16 1.387(4)
C21 C22 1.396(4)
C21 C26 1.401(4)
C22 C23 1.391(4)
C23 C24 1.383(5)
C24 C25 1.383(5)
C25 C26 1.388(4)
C31 C32 1.399(3)
C31 C36 1.406(3)
C32 C33 1.393(4)
C33 C34 1.384(5)
C34 C35 1.392(4)
C35 C36 1.381(4)
C41 C46 1.391(4)
C41 C42 1.413(4)
C42 C43 1.404(4)
C43 C44 1.350(5)
C44 C45 1.359(5)
C45 C46 1.391(4)
C51 C52 1.387(4)
C51 C56 1.400(3)
C52 C53 1.403(4)
C53 C54 1.377(4)
C54 C55 1.384(5)
C56 C55 1.381(5)
C61 C62 1.390(4)
C61 C66 1.400(4)
C66 C65 1.384(4)
C62 C63 1.397(4)
C63 C64 1.389(5)
C64 C65 1.374(5)
